data_4350526
loop_
_publ_author_name
'Deeken, Stefan'
'Motz, G\"unter'
'Bezugly, Viktor'
'Borrmann, Horst'
'Wagner, Frank R.'
'Kempe, Rhett'

_publ_section_title
;
 Metal-metal bonding in sterically frustrated dipalladium species.
;
_journal_issue 23
_journal_name_full 'Inorganic chemistry'
_journal_page_first 9160
_journal_page_last 9162
_journal_paper_doi 10.1021/ic0610987
_journal_volume 45
_journal_year 2006
_chemical_formula_sum 'C56.25 H77 N6 Pd2'
_chemical_formula_weight 1050.04
_space_group_IT_number 14
_space_group_name_Hall '-P 2yn'
_space_group_name_H-M_alt 'P 1 21/n 1'
_symmetry_cell_setting monoclinic
_symmetry_space_group_name_H-M 'P 1 21/n 1'
_atom_sites_solution_hydrogens geom
_atom_sites_solution_primary direct
_atom_sites_solution_secondary difmap
_audit_creation_method SHELXL-97
_cell_angle_alpha 90.000
_cell_angle_beta 92.297(5)
_cell_angle_gamma 90.000
_cell_formula_units_Z 4
_cell_length_a 13.1670(10)
_cell_length_b 26.307(2)
_cell_length_c 15.5220(10)
_cell_measurement_reflns_used all
_cell_measurement_temperature 193(2)
_cell_volume 5372.3(7)
_computing_data_collection STOE-X-AREA
_computing_structure_refinement 'SHELXL-97 (Sheldrick, 1997)'
_computing_structure_solution SIR97
_diffrn_ambient_temperature 193(2)
_diffrn_measured_fraction_theta_full 0.963
_diffrn_measured_fraction_theta_max 0.963
_diffrn_measurement_device_type STOE-IPDSII
_diffrn_radiation_monochromator graphite
_diffrn_radiation_source 'fine-focus sealed tube'
_diffrn_radiation_type MoK\a
_diffrn_radiation_wavelength 0.71069
_diffrn_reflns_av_R_equivalents 0.0000
_diffrn_reflns_av_sigmaI/netI 0.0233
_diffrn_reflns_limit_h_max 16
_diffrn_reflns_limit_h_min -16
_diffrn_reflns_limit_k_max 32
_diffrn_reflns_limit_k_min 0
_diffrn_reflns_limit_l_max 19
_diffrn_reflns_limit_l_min 0
_diffrn_reflns_number 10044
_diffrn_reflns_theta_full 25.89
_diffrn_reflns_theta_max 25.89
_diffrn_reflns_theta_min 1.52
_exptl_absorpt_coefficient_mu 0.710
_exptl_absorpt_correction_T_max 0.78
_exptl_absorpt_correction_T_min 0.63
_exptl_absorpt_correction_type numerical
_exptl_crystal_colour brown
_exptl_crystal_density_diffrn 1.298
_exptl_crystal_density_method 'not measured'
_exptl_crystal_description prism
_exptl_crystal_F_000 2194
_exptl_crystal_size_max 0.81
_exptl_crystal_size_mid 0.78
_exptl_crystal_size_min 0.40
_refine_diff_density_max 0.560
_refine_diff_density_min -1.073
_refine_diff_density_rms 0.092
_refine_ls_extinction_method none
_refine_ls_goodness_of_fit_ref 1.004
_refine_ls_hydrogen_treatment mixed
_refine_ls_matrix_type full
_refine_ls_number_parameters 575
_refine_ls_number_reflns 10044
_refine_ls_number_restraints 0
_refine_ls_restrained_S_all 1.004
_refine_ls_R_factor_all 0.0571
_refine_ls_R_factor_gt 0.0413
_refine_ls_shift/su_max 0.003
_refine_ls_shift/su_mean 0.000
_refine_ls_structure_factor_coef Fsqd
_refine_ls_weighting_details 'calc w=1/[\s^2^(Fo^2^)+(0.0906P)^2^+0.0000P] where P=(Fo^2^+2Fc^2^)/3'
_refine_ls_weighting_scheme calc
_refine_ls_wR_factor_gt 0.1262
_refine_ls_wR_factor_ref 0.1338
_reflns_number_gt 7133
_reflns_number_total 10044
_reflns_threshold_expression >2sigma(I)
_cod_data_source_file ic0610987si20060927_105930.cif
_cod_data_source_block k067
_cod_original_sg_symbol_H-M P21/n
_cod_database_code 4350526

loop_
_symmetry_equiv_pos_as_xyz
'x, y, z'
'-x+1/2, y+1/2, -z+1/2'
'-x, -y, -z'
'x-1/2, -y-1/2, z-1/2'

loop_
_atom_site_label
_atom_site_type_symbol
_atom_site_fract_x
_atom_site_fract_y
_atom_site_fract_z
_atom_site_U_iso_or_equiv
_atom_site_adp_type
_atom_site_occupancy
_atom_site_symmetry_multiplicity
_atom_site_calc_flag
_atom_site_refinement_flags
C1 C 0.8914(3) 0.07520(15) 0.3487(3) 0.0514(9) Uani 1 1 d .
C2 C 0.8748(3) 0.02638(16) 0.3808(3) 0.0568(10) Uani 1 1 d .
C3 C 0.8159(4) 0.0220(2) 0.4528(3) 0.0671(12) Uani 1 1 d .
H3 H 0.8023 -0.0108 0.4749 0.081 Uiso 1 1 calc R
C4 C 0.7774(4) 0.0633(2) 0.4925(3) 0.0815(15) Uani 1 1 d .
H4 H 0.7376 0.0590 0.5418 0.098 Uiso 1 1 calc R
C5 C 0.7961(4) 0.1122(2) 0.4609(3) 0.0767(14) Uani 1 1 d .
H5 H 0.7689 0.1410 0.4888 0.092 Uiso 1 1 calc R
C6 C 0.8544(3) 0.11870(17) 0.3890(3) 0.0582(10) Uani 1 1 d .
C7 C 0.8753(4) 0.17161(17) 0.3556(4) 0.0729(13) Uani 1 1 d .
H7 H 0.9296 0.1682 0.3128 0.087 Uiso 1 1 calc R
C8 C 0.7848(4) 0.1951(2) 0.3088(4) 0.0901(17) Uani 1 1 d .
H8A H 0.7592 0.1719 0.2635 0.135 Uiso 1 1 calc R
H8B H 0.8049 0.2273 0.2827 0.135 Uiso 1 1 calc R
H8C H 0.7313 0.2014 0.3495 0.135 Uiso 1 1 calc R
C9 C 0.9158(7) 0.2063(3) 0.4248(6) 0.156(4) Uani 1 1 d .
H9A H 0.9288 0.2398 0.4002 0.234 Uiso 1 1 calc R
H9B H 0.9792 0.1923 0.4501 0.234 Uiso 1 1 calc R
H9C H 0.8658 0.2094 0.4697 0.234 Uiso 1 1 calc R
C10 C 0.9188(4) -0.01986(17) 0.3381(3) 0.0730(13) Uani 1 1 d .
H10 H 0.9776 -0.0073 0.3052 0.088 Uiso 1 1 calc R
C11 C 0.8478(6) -0.0436(3) 0.2739(4) 0.123(3) Uani 1 1 d .
H11A H 0.8802 -0.0733 0.2486 0.184 Uiso 1 1 calc R
H11B H 0.8300 -0.0190 0.2284 0.184 Uiso 1 1 calc R
H11C H 0.7860 -0.0543 0.3021 0.184 Uiso 1 1 calc R
C12 C 0.9609(7) -0.0586(3) 0.3999(5) 0.139(3) Uani 1 1 d .
H12A H 1.0072 -0.0421 0.4423 0.208 Uiso 1 1 calc R
H12B H 0.9982 -0.0844 0.3684 0.208 Uiso 1 1 calc R
H12C H 0.9052 -0.0748 0.4296 0.208 Uiso 1 1 calc R
C13 C 0.7968(3) 0.07983(14) -0.0193(3) 0.0507(9) Uani 1 1 d .
C14 C 0.7372(4) 0.07443(17) -0.0952(3) 0.0595(10) Uani 1 1 d .
H14 H 0.6686 0.0858 -0.0964 0.071 Uiso 1 1 calc R
C15 C 0.7748(4) 0.05315(19) -0.1681(3) 0.0671(12) Uani 1 1 d .
C16 C 0.8756(4) 0.03654(18) -0.1648(3) 0.0659(12) Uani 1 1 d .
H16 H 0.9034 0.0202 -0.2131 0.079 Uiso 1 1 calc R
C17 C 0.9334(3) 0.04413(15) -0.0916(3) 0.0566(10) Uani 1 1 d .
H17 H 1.0022 0.0332 -0.0905 0.068 Uiso 1 1 calc R
C18 C 0.7096(4) 0.0472(3) -0.2500(3) 0.0928(18) Uani 1 1 d .
H18A H 0.7499 0.0316 -0.2947 0.139 Uiso 1 1 calc R
H18B H 0.6856 0.0806 -0.2696 0.139 Uiso 1 1 calc R
H18C H 0.6512 0.0255 -0.2387 0.139 Uiso 1 1 calc R
C19 C 0.6668(3) 0.12158(15) 0.0582(3) 0.0492(9) Uani 1 1 d .
C20 C 0.6544(3) 0.17022(16) 0.0235(3) 0.0557(10) Uani 1 1 d .
C21 C 0.5615(4) 0.19471(18) 0.0310(3) 0.0683(12) Uani 1 1 d .
H21 H 0.5519 0.2276 0.0069 0.082 Uiso 1 1 calc R
C22 C 0.4834(4) 0.1720(2) 0.0727(3) 0.0714(13) Uani 1 1 d .
H22 H 0.4205 0.1894 0.0772 0.086 Uiso 1 1 calc R
C23 C 0.4957(3) 0.12456(18) 0.1079(3) 0.0622(11) Uani 1 1 d .
H23 H 0.4414 0.1093 0.1370 0.075 Uiso 1 1 calc R
C24 C 0.5872(3) 0.09841(16) 0.1014(3) 0.0536(9) Uani 1 1 d .
C25 C 0.6027(3) 0.04788(16) 0.1470(3) 0.0579(10) Uani 1 1 d .
H25 H 0.6602 0.0299 0.1199 0.069 Uiso 1 1 calc R
C26 C 0.6330(4) 0.0575(2) 0.2418(3) 0.0783(14) Uani 1 1 d .
H26A H 0.6437 0.0249 0.2714 0.117 Uiso 1 1 calc R
H26B H 0.5787 0.0763 0.2691 0.117 Uiso 1 1 calc R
H26C H 0.6960 0.0774 0.2456 0.117 Uiso 1 1 calc R
C27 C 0.5088(4) 0.0133(2) 0.1395(4) 0.0860(16) Uani 1 1 d .
H27A H 0.5231 -0.0187 0.1700 0.129 Uiso 1 1 calc R
H27B H 0.4921 0.0062 0.0786 0.129 Uiso 1 1 calc R
H27C H 0.4511 0.0303 0.1653 0.129 Uiso 1 1 calc R
C28 C 1.0396(3) 0.09231(14) 0.2700(3) 0.0526(9) Uani 1 1 d .
C29 C 1.1017(3) 0.09815(16) 0.3460(3) 0.0576(10) Uani 1 1 d .
H29 H 1.0731 0.0913 0.4000 0.069 Uiso 1 1 calc R
C30 C 1.2009(3) 0.11315(18) 0.3451(3) 0.0653(12) Uani 1 1 d .
C31 C 1.2417(4) 0.1220(2) 0.2634(3) 0.0711(13) Uani 1 1 d .
H31 H 1.3101 0.1328 0.2588 0.085 Uiso 1 1 calc R
C32 C 1.1806(3) 0.11476(18) 0.1918(3) 0.0657(12) Uani 1 1 d .
H32 H 1.2091 0.1207 0.1374 0.079 Uiso 1 1 calc R
C33 C 1.2656(4) 0.1203(2) 0.4256(4) 0.0881(17) Uani 1 1 d .
H33A H 1.3337 0.1312 0.4104 0.132 Uiso 1 1 calc R
H33B H 1.2702 0.0881 0.4573 0.132 Uiso 1 1 calc R
H33C H 1.2351 0.1463 0.4617 0.132 Uiso 1 1 calc R
C34 C 0.7401(4) 0.19896(18) -0.0174(3) 0.0688(12) Uani 1 1 d .
H34 H 0.7926 0.1735 -0.0330 0.083 Uiso 1 1 calc R
C35 C 0.7078(5) 0.2272(3) -0.0989(4) 0.109(2) Uani 1 1 d .
H35A H 0.7668 0.2445 -0.1220 0.163 Uiso 1 1 calc R
H35B H 0.6558 0.2523 -0.0858 0.163 Uiso 1 1 calc R
H35C H 0.6800 0.2030 -0.1417 0.163 Uiso 1 1 calc R
C36 C 0.7890(5) 0.2346(3) 0.0482(5) 0.119(3) Uani 1 1 d .
H36A H 0.8448 0.2530 0.0221 0.179 Uiso 1 1 calc R
H36B H 0.8157 0.2151 0.0978 0.179 Uiso 1 1 calc R
H36C H 0.7383 0.2590 0.0673 0.179 Uiso 1 1 calc R
C37 C 1.1318(3) 0.13892(14) -0.0450(3) 0.0523(9) Uani 1 1 d .
C38 C 1.2176(3) 0.15224(16) -0.0885(3) 0.0571(10) Uani 1 1 d .
H38 H 1.2201 0.1842 -0.1169 0.069 Uiso 1 1 calc R
C39 C 1.2989(3) 0.11983(16) -0.0910(3) 0.0573(10) Uani 1 1 d .
C40 C 1.2912(3) 0.07293(16) -0.0481(3) 0.0597(11) Uani 1 1 d .
H40 H 1.3454 0.0491 -0.0484 0.072 Uiso 1 1 calc R
C41 C 1.2047(3) 0.06222(16) -0.0063(3) 0.0567(10) Uani 1 1 d .
H41 H 1.2001 0.0302 0.0216 0.068 Uiso 1 1 calc R
C42 C 1.3920(4) 0.13292(19) -0.1392(4) 0.0797(15) Uani 1 1 d .
H42A H 1.3841 0.1669 -0.1647 0.120 Uiso 1 1 calc R
H42B H 1.4010 0.1079 -0.1851 0.120 Uiso 1 1 calc R
H42C H 1.4517 0.1325 -0.0995 0.120 Uiso 1 1 calc R
C43 C 1.0449(3) 0.22206(16) -0.0666(3) 0.0601(11) Uani 1 1 d .
C44 C 1.0238(3) 0.23288(16) -0.1544(3) 0.0635(12) Uani 1 1 d .
C45 C 1.0132(4) 0.28370(19) -0.1774(4) 0.0758(14) Uani 1 1 d .
H45 H 0.9991 0.2924 -0.2360 0.091 Uiso 1 1 calc R
C46 C 1.0230(4) 0.32126(19) -0.1170(4) 0.0832(17) Uani 1 1 d .
H46 H 1.0150 0.3558 -0.1340 0.100 Uiso 1 1 calc R
C47 C 1.0440(4) 0.30974(19) -0.0320(4) 0.0809(15) Uani 1 1 d .
H47 H 1.0509 0.3365 0.0089 0.097 Uiso 1 1 calc R
C48 C 1.0557(4) 0.25952(18) -0.0043(4) 0.0693(12) Uani 1 1 d .
C49 C 1.0826(5) 0.2463(2) 0.0901(4) 0.0884(16) Uani 1 1 d .
H49 H 1.0576 0.2111 0.1011 0.106 Uiso 1 1 calc R
C50 C 1.1945(6) 0.2467(3) 0.1072(5) 0.123(3) Uani 1 1 d .
H50A H 1.2098 0.2377 0.1676 0.185 Uiso 1 1 calc R
H50B H 1.2212 0.2807 0.0957 0.185 Uiso 1 1 calc R
H50C H 1.2263 0.2219 0.0696 0.185 Uiso 1 1 calc R
C51 C 1.0342(8) 0.2824(5) 0.1564(5) 0.175(4) Uani 1 1 d .
H51A H 0.9603 0.2827 0.1466 0.263 Uiso 1 1 calc R
H51B H 1.0609 0.3169 0.1493 0.263 Uiso 1 1 calc R
H51C H 1.0511 0.2704 0.2150 0.263 Uiso 1 1 calc R
C52 C 1.0135(4) 0.19148(19) -0.2228(3) 0.0731(13) Uani 1 1 d .
H52 H 1.0353 0.1588 -0.1947 0.088 Uiso 1 1 calc R
C53 C 0.9054(5) 0.1848(3) -0.2542(5) 0.125(3) Uani 1 1 d .
H53A H 0.9015 0.1578 -0.2977 0.188 Uiso 1 1 calc R
H53B H 0.8802 0.2166 -0.2798 0.188 Uiso 1 1 calc R
H53C H 0.8638 0.1755 -0.2057 0.188 Uiso 1 1 calc R
C54 C 1.0843(7) 0.2008(3) -0.2969(4) 0.122(3) Uani 1 1 d .
H54A H 1.0760 0.1734 -0.3394 0.183 Uiso 1 1 calc R
H54B H 1.1548 0.2016 -0.2744 0.183 Uiso 1 1 calc R
H54C H 1.0673 0.2334 -0.3244 0.183 Uiso 1 1 calc R
C100 C 0.4305(12) 0.0797(6) 0.6223(10) 0.187(7) Uiso 0.75 1 d P
H10A H 0.4527 0.1147 0.6124 0.280 Uiso 1 1 calc R
H10B H 0.4428 0.0709 0.6832 0.280 Uiso 1 1 calc R
H10C H 0.3577 0.0767 0.6074 0.280 Uiso 1 1 calc R
C200 C 0.4820(12) 0.0483(7) 0.5739(10) 0.182(6) Uiso 0.75 1 d P
H20A H 0.4947 0.0713 0.5250 0.218 Uiso 1 1 calc R
H20B H 0.5474 0.0479 0.6076 0.218 Uiso 1 1 calc R
C300 C 0.4886(19) 0.0073(9) 0.5368(10) 0.234(9) Uiso 0.75 1 d P
H30A H 0.4208 -0.0082 0.5439 0.280 Uiso 1 1 calc R
H30B H 0.5355 -0.0123 0.5755 0.280 Uiso 1 1 calc R
N1 N 1.0496(3) 0.17003(14) -0.0404(3) 0.0637(11) Uani 1 1 d .
N2 N 1.1256(3) 0.09427(12) -0.0023(2) 0.0527(8) Uani 1 1 d .
N3 N 0.9416(3) 0.08054(13) 0.2697(2) 0.0527(8) Uani 1 1 d .
N4 N 1.0824(3) 0.09969(13) 0.1920(2) 0.0519(8) Uani 1 1 d .
N5 N 0.7631(2) 0.09634(12) 0.0559(2) 0.0486(7) Uani 1 1 d .
N6 N 0.8984(2) 0.06633(12) -0.0202(2) 0.0483(7) Uani 1 1 d .
Pd1 Pd 0.84740(2) 0.087692(11) 0.166087(19) 0.04617(10) Uani 1 1 d .
Pd2 Pd 0.99753(2) 0.083910(10) 0.080384(19) 0.04608(10) Uani 1 1 d .
H100 H 1.014(3) 0.1601(15) -0.010(3) 0.042(12) Uiso 1 1 d .

loop_
_atom_site_aniso_label
_atom_site_aniso_U_11
_atom_site_aniso_U_22
_atom_site_aniso_U_33
_atom_site_aniso_U_23
_atom_site_aniso_U_13
_atom_site_aniso_U_12
C1 0.042(2) 0.062(2) 0.049(2) -0.0037(17) -0.0008(17) -0.0048(17)
C2 0.056(3) 0.067(2) 0.048(2) 0.0021(18) 0.0080(18) -0.0062(19)
C3 0.062(3) 0.087(3) 0.053(3) 0.010(2) 0.011(2) -0.011(2)
C4 0.078(4) 0.118(4) 0.050(3) -0.009(3) 0.021(2) -0.018(3)
C5 0.074(3) 0.092(4) 0.065(3) -0.030(3) 0.016(3) -0.007(3)
C6 0.039(2) 0.070(3) 0.066(3) -0.012(2) 0.0031(19) -0.0062(18)
C7 0.051(3) 0.061(3) 0.107(4) -0.011(3) 0.007(3) -0.004(2)
C8 0.079(4) 0.080(3) 0.110(5) 0.006(3) -0.007(3) -0.001(3)
C9 0.209(10) 0.084(4) 0.168(8) -0.007(5) -0.072(7) -0.049(5)
C10 0.085(4) 0.059(3) 0.077(3) 0.008(2) 0.026(3) -0.002(2)
C11 0.154(7) 0.115(5) 0.095(5) -0.048(4) -0.042(5) 0.045(5)
C12 0.154(7) 0.108(5) 0.148(7) -0.031(5) -0.073(6) 0.046(5)
C13 0.054(2) 0.049(2) 0.049(2) 0.0036(16) 0.0086(18) -0.0004(17)
C14 0.056(3) 0.071(3) 0.052(2) -0.0006(19) 0.006(2) -0.002(2)
C15 0.071(3) 0.086(3) 0.044(2) -0.002(2) 0.008(2) -0.014(2)
C16 0.070(3) 0.075(3) 0.054(3) -0.008(2) 0.023(2) -0.007(2)
C17 0.060(3) 0.055(2) 0.057(3) -0.0019(18) 0.022(2) -0.0003(18)
C18 0.081(4) 0.145(5) 0.052(3) -0.019(3) 0.007(3) -0.012(4)
C19 0.039(2) 0.062(2) 0.047(2) -0.0040(17) 0.0022(16) 0.0027(16)
C20 0.043(2) 0.070(2) 0.054(2) 0.0039(19) 0.0039(18) 0.0067(18)
C21 0.061(3) 0.070(3) 0.074(3) 0.008(2) 0.005(2) 0.015(2)
C22 0.049(3) 0.082(3) 0.083(3) -0.003(3) 0.004(2) 0.017(2)
C23 0.044(2) 0.077(3) 0.066(3) -0.008(2) 0.0074(19) 0.002(2)
C24 0.050(2) 0.062(2) 0.049(2) -0.0065(18) 0.0063(18) 0.0017(18)
C25 0.052(2) 0.059(2) 0.064(3) -0.0033(19) 0.017(2) -0.0031(18)
C26 0.088(4) 0.086(3) 0.061(3) 0.016(2) 0.010(3) 0.010(3)
C27 0.065(3) 0.076(3) 0.117(5) -0.006(3) 0.019(3) -0.015(3)
C28 0.054(2) 0.049(2) 0.055(2) 0.0077(16) 0.0021(19) -0.0013(17)
C29 0.048(2) 0.067(2) 0.059(3) 0.0095(19) 0.0034(19) -0.0052(19)
C30 0.048(2) 0.074(3) 0.074(3) 0.010(2) -0.002(2) -0.006(2)
C31 0.044(2) 0.093(3) 0.076(3) 0.010(3) 0.005(2) -0.014(2)
C32 0.047(2) 0.079(3) 0.072(3) 0.010(2) 0.012(2) -0.008(2)
C33 0.066(3) 0.121(5) 0.076(4) 0.013(3) -0.017(3) -0.025(3)
C34 0.063(3) 0.066(3) 0.079(3) 0.013(2) 0.017(2) 0.007(2)
C35 0.105(5) 0.120(5) 0.102(5) 0.043(4) 0.017(4) 0.008(4)
C36 0.103(5) 0.152(6) 0.104(5) -0.019(4) 0.027(4) -0.055(5)
C37 0.052(2) 0.053(2) 0.052(2) 0.0083(17) 0.0099(18) -0.0003(17)
C38 0.055(3) 0.056(2) 0.061(3) 0.0088(18) 0.014(2) -0.0029(18)
C39 0.049(2) 0.059(2) 0.064(3) -0.0047(19) 0.0158(19) -0.0088(18)
C40 0.055(3) 0.056(2) 0.070(3) -0.0017(19) 0.016(2) 0.0039(18)
C41 0.049(2) 0.055(2) 0.067(3) 0.0047(19) 0.013(2) 0.0034(18)
C42 0.070(3) 0.073(3) 0.099(4) -0.005(3) 0.040(3) -0.009(2)
C43 0.054(2) 0.055(2) 0.072(3) 0.016(2) 0.017(2) 0.0023(18)
C44 0.056(3) 0.058(2) 0.078(3) 0.018(2) 0.017(2) 0.0049(19)
C45 0.074(3) 0.066(3) 0.088(4) 0.025(3) 0.021(3) 0.010(2)
C46 0.071(3) 0.055(3) 0.126(5) 0.021(3) 0.030(3) 0.008(2)
C47 0.076(3) 0.067(3) 0.101(4) -0.006(3) 0.024(3) -0.005(2)
C48 0.060(3) 0.066(3) 0.083(3) 0.002(2) 0.016(2) -0.011(2)
C49 0.090(4) 0.100(4) 0.075(4) -0.001(3) -0.001(3) -0.020(3)
C50 0.103(5) 0.150(7) 0.114(6) 0.020(5) -0.020(4) -0.010(5)
C51 0.141(8) 0.292(13) 0.094(6) -0.042(7) 0.010(5) 0.034(8)
C52 0.077(3) 0.072(3) 0.070(3) 0.009(2) 0.007(3) -0.001(2)
C53 0.085(5) 0.156(7) 0.134(6) -0.044(5) -0.009(4) 0.003(4)
C54 0.177(8) 0.105(5) 0.087(5) 0.002(4) 0.059(5) -0.011(5)
N1 0.056(2) 0.057(2) 0.079(3) 0.0267(19) 0.024(2) 0.0049(17)
N2 0.052(2) 0.0486(17) 0.059(2) 0.0063(14) 0.0138(16) 0.0027(14)
N3 0.0448(19) 0.066(2) 0.0476(19) 0.0054(15) 0.0090(14) -0.0068(15)
N4 0.0429(18) 0.0569(18) 0.057(2) 0.0059(15) 0.0097(15) -0.0016(14)
N5 0.0434(17) 0.0580(18) 0.0449(18) 0.0006(13) 0.0064(14) 0.0050(14)
N6 0.0518(19) 0.0469(16) 0.0473(18) 0.0007(13) 0.0150(15) 0.0004(14)
Pd1 0.03999(17) 0.05559(18) 0.04340(17) 0.00221(12) 0.00734(12) 0.00065(12)
Pd2 0.04168(18) 0.04725(17) 0.05008(19) 0.00616(12) 0.01159(13) 0.00069(12)

loop_
_atom_type_symbol
_atom_type_description
_atom_type_scat_dispersion_real
_atom_type_scat_dispersion_imag
_atom_type_scat_source
C C 0.0033 0.0016 'International Tables Vol C Tables 4.2.6.8 and 6.1.1.4'
H H 0.0000 0.0000 'International Tables Vol C Tables 4.2.6.8 and 6.1.1.4'
N N 0.0061 0.0033 'International Tables Vol C Tables 4.2.6.8 and 6.1.1.4'
Pd Pd -0.9988 1.0072 'International Tables Vol C Tables 4.2.6.8 and 6.1.1.4'

loop_
_geom_angle_atom_site_label_1
_geom_angle_atom_site_label_2
_geom_angle_atom_site_label_3
_geom_angle
_geom_angle_site_symmetry_3
C2 C1 C6 122.0(4) .
C2 C1 N3 118.8(4) .
C6 C1 N3 119.0(4) .
C3 C2 C1 117.5(4) .
C3 C2 C10 121.5(4) .
C1 C2 C10 121.0(4) .
C4 C3 C2 122.0(5) .
C3 C4 C5 120.0(5) .
C6 C5 C4 120.3(5) .
C5 C6 C1 118.0(4) .
C5 C6 C7 120.1(4) .
C1 C6 C7 121.8(4) .
C9 C7 C8 110.5(5) .
C9 C7 C6 112.4(5) .
C8 C7 C6 113.1(4) .
C11 C10 C12 110.7(5) .
C11 C10 C2 113.1(5) .
C12 C10 C2 114.0(5) .
N5 C13 N6 116.5(4) .
N5 C13 C14 125.1(4) .
N6 C13 C14 118.4(4) .
C15 C14 C13 121.9(4) .
C14 C15 C16 118.1(4) .
C14 C15 C18 121.6(5) .
C16 C15 C18 120.3(4) .
C17 C16 C15 119.0(4) .
N6 C17 C16 123.6(4) .
C20 C19 C24 120.2(4) .
C20 C19 N5 120.4(3) .
C24 C19 N5 119.2(4) .
C21 C20 C19 118.8(4) .
C21 C20 C34 118.4(4) .
C19 C20 C34 122.7(4) .
C22 C21 C20 121.1(4) .
C23 C22 C21 120.3(4) .
C22 C23 C24 120.7(4) .
C23 C24 C19 118.9(4) .
C23 C24 C25 119.9(4) .
C19 C24 C25 121.0(4) .
C24 C25 C26 109.2(4) .
C24 C25 C27 113.1(4) .
C26 C25 C27 110.4(4) .
N3 C28 N4 117.7(4) .
N3 C28 C29 123.8(4) .
N4 C28 C29 118.5(4) .
C30 C29 C28 122.9(4) .
C29 C30 C31 117.1(4) .
C29 C30 C33 122.7(4) .
C31 C30 C33 120.2(4) .
C32 C31 C30 118.4(4) .
N4 C32 C31 125.0(4) .
C36 C34 C35 110.9(5) .
C36 C34 C20 109.4(4) .
C35 C34 C20 113.9(5) .
N2 C37 N1 115.7(4) .
N2 C37 C38 121.7(4) .
N1 C37 C38 122.6(4) .
C39 C38 C37 120.7(4) .
C38 C39 C40 117.4(4) .
C38 C39 C42 121.7(4) .
C40 C39 C42 120.8(4) .
C41 C40 C39 119.0(4) .
N2 C41 C40 123.8(4) .
C48 C43 C44 122.9(4) .
C48 C43 N1 118.7(4) .
C44 C43 N1 118.3(4) .
C45 C44 C43 117.2(5) .
C45 C44 C52 120.3(5) .
C43 C44 C52 122.6(4) .
C46 C45 C44 121.0(5) .
C45 C46 C47 120.7(5) .
C46 C47 C48 121.4(5) .
C43 C48 C47 116.8(5) .
C43 C48 C49 121.3(4) .
C47 C48 C49 121.8(5) .
C50 C49 C48 111.0(5) .
C50 C49 C51 107.9(6) .
C48 C49 C51 114.1(6) .
C53 C52 C44 111.6(5) .
C53 C52 C54 112.0(6) .
C44 C52 C54 111.7(4) .
C300 C200 C100 150(2) .
C200 C300 C300 136(3) 3_656
C37 N1 C43 126.0(4) .
C41 N2 C37 117.4(3) .
C41 N2 Pd2 124.7(3) .
C37 N2 Pd2 117.4(3) .
C28 N3 C1 120.4(4) .
C28 N3 Pd1 123.5(3) .
C1 N3 Pd1 114.1(3) .
C32 N4 C28 118.1(4) .
C32 N4 Pd2 122.8(3) .
C28 N4 Pd2 119.0(3) .
C13 N5 C19 119.8(3) .
C13 N5 Pd1 120.9(3) .
C19 N5 Pd1 119.3(2) .
C17 N6 C13 118.7(4) .
C17 N6 Pd2 119.7(3) .
C13 N6 Pd2 121.4(3) .
N3 Pd1 N5 175.06(13) .
N3 Pd1 Pd2 86.82(10) .
N5 Pd1 Pd2 88.42(9) .
N6 Pd2 N4 172.67(12) .
N6 Pd2 N2 93.67(13) .
N4 Pd2 N2 93.64(13) .
N6 Pd2 Pd1 85.33(8) .
N4 Pd2 Pd1 87.56(9) .
N2 Pd2 Pd1 169.93(8) .

loop_
_geom_bond_atom_site_label_1
_geom_bond_atom_site_label_2
_geom_bond_distance
_geom_bond_site_symmetry_2
C1 C2 1.398(6) .
C1 C6 1.400(6) .
C1 N3 1.423(5) .
C2 C3 1.391(6) .
C2 C10 1.512(6) .
C3 C4 1.356(7) .
C4 C5 1.403(8) .
C5 C6 1.391(6) .
C6 C7 1.514(6) .
C7 C9 1.491(8) .
C7 C8 1.504(7) .
C10 C11 1.477(8) .
C10 C12 1.492(8) .
C13 N5 1.337(5) .
C13 N6 1.385(5) .
C13 C14 1.396(6) .
C14 C15 1.373(6) .
C15 C16 1.397(7) .
C15 C18 1.513(7) .
C16 C17 1.357(6) .
C17 N6 1.350(5) .
C19 C20 1.395(6) .
C19 C24 1.405(6) .
C19 N5 1.433(5) .
C20 C21 1.391(6) .
C20 C34 1.519(6) .
C21 C22 1.373(7) .
C22 C23 1.370(7) .
C23 C24 1.395(6) .
C24 C25 1.516(6) .
C25 C26 1.530(7) .
C25 C27 1.536(6) .
C28 N3 1.326(5) .
C28 N4 1.370(5) .
C28 C29 1.417(6) .
C29 C30 1.364(6) .
C30 C31 1.416(6) .
C30 C33 1.496(7) .
C31 C32 1.359(7) .
C32 N4 1.353(5) .
C34 C36 1.510(8) .
C34 C35 1.513(7) .
C37 N2 1.353(5) .
C37 N1 1.360(5) .
C37 C38 1.384(6) .
C38 C39 1.371(6) .
C39 C40 1.407(6) .
C39 C42 1.502(6) .
C40 C41 1.362(6) .
C41 N2 1.344(5) .
C43 C48 1.385(7) .
C43 C44 1.408(6) .
C43 N1 1.429(5) .
C44 C45 1.389(6) .
C44 C52 1.523(7) .
C45 C46 1.365(8) .
C46 C47 1.371(8) .
C47 C48 1.396(7) .
C48 C49 1.534(8) .
C49 C50 1.486(9) .
C49 C51 1.554(10) .
C52 C53 1.496(8) .
C52 C54 1.529(8) .
C100 C200 1.322(17) .
C200 C300 1.23(2) .
C300 C300 1.25(3) 3_656
N2 Pd2 2.176(3) .
N3 Pd1 2.001(4) .
N4 Pd2 2.065(4) .
N5 Pd1 2.015(3) .
N6 Pd2 2.047(3) .
Pd1 Pd2 2.4286(4) .
